data_4504689
loop_
_publ_author_name
'Ren, Yan-Ping'
'Kong, Xiang-Jian'
'Long, La-Sheng'
'Huang, Rong-Bin'
'Zheng, Lan-Sun'

_publ_section_title
;
 Anion-Dependent Assembly of Cyclic Structure
;
_journal_issue 2
_journal_name_full 'Crystal Growth &amp; Design'
_journal_page_first 572
_journal_paper_doi 10.1021/cg050459a
_journal_volume 6
_journal_year 2006
_chemical_formula_sum 'C40 H32 Ag4 N8 O40 Si W12'
_chemical_formula_weight 3930.51
_chemical_name_systematic
; 
 ? 
;
_space_group_IT_number 14
_symmetry_cell_setting monoclinic
_symmetry_space_group_name_Hall '-P 2ybc'
_symmetry_space_group_name_H-M 'P 1 21/c 1'
_atom_sites_solution_hydrogens geom
_atom_sites_solution_primary direct
_atom_sites_solution_secondary difmap
_audit_creation_method SHELXL-97
_cell_angle_alpha 90.00
_cell_angle_beta 107.466(3)
_cell_angle_gamma 90.00
_cell_formula_units_Z 4
_cell_length_a 23.166(4)
_cell_length_b 14.010(3)
_cell_length_c 20.958(4)
_cell_measurement_temperature 123(2)
_cell_volume 6488(2)
_computing_cell_refinement 'SHELXTL-Plus (Sheldrick, 1990)'
_computing_data_collection 'SHELXTL-Plus (Sheldrick, 1990)'
_computing_data_reduction 'SHELXTL-Plus (Sheldrick, 1990)'
_computing_molecular_graphics 'SHELXTL V.5.0 (Sheldrick, 1997)'
_computing_publication_material 'SHELXL-97 (Sheldrick, 1997)'
_computing_structure_refinement 'SHELXL-97 (Sheldrick, 1997)'
_computing_structure_solution 'SHELXS-97 (Sheldrick, 1990)'
_diffrn_ambient_temperature 123(2)
_diffrn_measured_fraction_theta_full 0.982
_diffrn_measured_fraction_theta_max 0.982
_diffrn_measurement_device_type 'Bruker Smart Apex CCD area detector'
_diffrn_measurement_method 'phi and omega scans'
_diffrn_radiation_monochromator graphite
_diffrn_radiation_source 'fine-focus sealed tube'
_diffrn_radiation_type MoK\a
_diffrn_radiation_wavelength 0.71073
_diffrn_reflns_av_R_equivalents 0.1140
_diffrn_reflns_av_sigmaI/netI 0.0762
_diffrn_reflns_limit_h_max 27
_diffrn_reflns_limit_h_min -27
_diffrn_reflns_limit_k_max 16
_diffrn_reflns_limit_k_min -16
_diffrn_reflns_limit_l_max 24
_diffrn_reflns_limit_l_min -24
_diffrn_reflns_number 59284
_diffrn_reflns_theta_full 25.00
_diffrn_reflns_theta_max 25.00
_diffrn_reflns_theta_min 0.92
_exptl_absorpt_coefficient_mu 22.470
_exptl_absorpt_correction_T_max 0.6621
_exptl_absorpt_correction_T_min 0.4675
_exptl_absorpt_correction_type sadabs
_exptl_crystal_colour 'pale yellow'
_exptl_crystal_density_diffrn 4.024
_exptl_crystal_density_meas ?
_exptl_crystal_density_method 'not measured'
_exptl_crystal_description polyhedron
_exptl_crystal_F_000 6952
_exptl_crystal_size_max 0.18
_exptl_crystal_size_mid 0.04
_exptl_crystal_size_min 0.03
_refine_diff_density_max 19.401
_refine_diff_density_min -8.508
_refine_diff_density_rms 0.714
_refine_ls_extinction_method none
_refine_ls_goodness_of_fit_ref 1.161
_refine_ls_hydrogen_treatment mixed
_refine_ls_matrix_type full
_refine_ls_number_parameters 931
_refine_ls_number_reflns 11222
_refine_ls_number_restraints 378
_refine_ls_restrained_S_all 1.141
_refine_ls_R_factor_all 0.1244
_refine_ls_R_factor_gt 0.1138
_refine_ls_shift/su_max 0.001
_refine_ls_shift/su_mean 0.000
_refine_ls_structure_factor_coef Fsqd
_refine_ls_weighting_details 'calc w=1/[\s^2^(Fo^2^)+(0.0687P)^2^+1919.9167P] where P=(Fo^2^+2Fc^2^)/3'
_refine_ls_weighting_scheme calc
_refine_ls_wR_factor_gt 0.2414
_refine_ls_wR_factor_ref 0.2481
_reflns_number_gt 10101
_reflns_number_total 11222
_reflns_threshold_expression >2sigma(I)
_cod_data_source_file cg050459asi20050907_112157.cif
_cod_data_source_block complex_2
_cod_depositor_comments
;
The following automatic conversions were performed:

'_exptl_crystal_density_meas' value 'not measured' was changed to '?'
- the value is perceived as not measured.

Automatic conversion script
Id: cif_fix_values 3008 2015-01-20 13:52:24Z robertas 
;
_cod_original_sg_symbol_H-M p2(1)/c
_cod_database_code 4504689

loop_
_symmetry_equiv_pos_as_xyz
'x, y, z'
'-x, y+1/2, -z+1/2'
'-x, -y, -z'
'x, -y-1/2, z-1/2'

loop_
_atom_site_label
_atom_site_type_symbol
_atom_site_fract_x
_atom_site_fract_y
_atom_site_fract_z
_atom_site_U_iso_or_equiv
_atom_site_adp_type
_atom_site_occupancy
_atom_site_symmetry_multiplicity
_atom_site_calc_flag
_atom_site_refinement_flags
W1 W 0.11504(6) 1.55665(10) 0.47533(6) 0.0106(3) Uani 1 1 d .
W2 W 0.22054(7) 1.54030(10) 0.62802(7) 0.0155(3) Uani 1 1 d .
W3 W 0.27540(6) 1.56237(10) 0.35953(7) 0.0129(3) Uani 1 1 d .
W4 W 0.38917(6) 1.54355(11) 0.52239(7) 0.0159(3) Uani 1 1 d .
W5 W 0.27239(8) 1.32220(12) 0.34458(9) 0.0291(4) Uani 1 1 d .
W6 W 0.11126(7) 1.29751(10) 0.46065(8) 0.0173(3) Uani 1 1 d .
W7 W 0.21606(8) 1.27670(13) 0.60855(10) 0.0321(5) Uani 1 1 d .
W8 W 0.14282(6) 1.44284(11) 0.32993(8) 0.0201(4) Uani 1 1 d .
W9 W 0.24926(6) 1.67632(10) 0.50509(7) 0.0132(3) Uani 1 1 d .
W10 W 0.24040(9) 1.17277(11) 0.47494(10) 0.0313(4) Uani 1 1 d .
W11 W 0.38640(6) 1.30041(10) 0.51085(7) 0.0156(3) Uani 1 1 d .
W12 W 0.36023(7) 1.40762(13) 0.64450(8) 0.0233(4) Uani 1 1 d .
Si1 Si 0.2491(5) 1.4254(7) 0.4892(5) 0.018(2) Uani 1 1 d .
O1 O 0.2149(12) 1.325(2) 0.5006(13) 0.028(7) Uani 1 1 d .
O2 O 0.3205(12) 1.4189(19) 0.5259(13) 0.024(6) Uani 1 1 d U
O3 O 0.2173(12) 1.5175(19) 0.5142(13) 0.023(6) Uani 1 1 d U
O4 O 0.2370(13) 1.437(2) 0.4066(14) 0.029(6) Uani 1 1 d U
O5 O 0.2473(12) 1.6427(18) 0.4158(12) 0.020(6) Uani 1 1 d U
O7 O 0.3277(13) 1.626(2) 0.5354(14) 0.031(7) Uani 1 1 d U
O8 O 0.2455(12) 1.657(2) 0.5952(13) 0.028(7) Uani 1 1 d .
O9 O 0.2078(12) 1.2201(19) 0.6770(13) 0.024(6) Uani 1 1 d U
O11 O 0.1526(14) 1.183(2) 0.4429(15) 0.036(7) Uani 1 1 d U
O12 O 0.0453(13) 1.609(2) 0.4565(13) 0.026(6) Uani 1 1 d U
O13 O 0.1394(15) 1.566(2) 0.5722(16) 0.039(8) Uani 1 1 d U
O14 O 0.1597(15) 1.672(2) 0.4742(16) 0.039(8) Uani 1 1 d U
O15 O 0.3012(12) 1.4973(19) 0.6474(15) 0.029(7) Uani 1 1 d .
O16 O 0.4010(12) 1.3145(19) 0.6032(13) 0.023(6) Uani 1 1 d U
O17 O 0.2947(12) 1.2504(19) 0.2893(13) 0.025(6) Uani 1 1 d U
O18 O 0.4413(15) 1.224(2) 0.5027(17) 0.044(8) Uani 1 1 d U
O19 O 0.0360(13) 1.257(2) 0.4313(14) 0.029(6) Uani 1 1 d U
O20 O 0.2935(13) 1.644(2) 0.3085(17) 0.039(8) Uani 1 1 d .
O21 O 0.4055(12) 1.394(2) 0.7256(12) 0.025(6) Uani 1 1 d .
O22 O 0.4243(15) 1.423(2) 0.5101(13) 0.037(8) Uani 1 1 d .
O23 O 0.2362(12) 1.162(2) 0.5621(13) 0.027(6) Uani 1 1 d .
O24 O 0.4021(15) 1.504(2) 0.6143(16) 0.043(9) Uani 1 1 d .
O25 O 0.3440(11) 1.3218(18) 0.4172(12) 0.019(5) Uani 1 1 d U
O26 O 0.3466(13) 1.549(2) 0.4284(13) 0.026(6) Uani 1 1 d U
O27 O 0.1003(12) 1.4269(19) 0.4840(13) 0.023(6) Uani 1 1 d U
O28 O 0.2439(13) 1.233(2) 0.3921(14) 0.027(6) Uani 1 1 d U
O29 O 0.1218(14) 1.526(2) 0.3882(16) 0.037(8) Uani 1 1 d .
O30 O 0.1178(12) 1.3456(18) 0.3769(12) 0.019(6) Uiso 1 1 d .
O31 O 0.1995(12) 1.4085(19) 0.6235(13) 0.024(6) Uani 1 1 d U
O32 O 0.2947(13) 1.448(2) 0.3181(14) 0.028(6) Uani 1 1 d U
O33 O 0.1919(12) 1.543(2) 0.3056(15) 0.031(7) Uani 1 1 d .
O34 O 0.1884(14) 1.355(2) 0.297(2) 0.049(9) Uani 1 1 d .
O35 O 0.1322(14) 1.266(2) 0.5501(14) 0.032(7) Uani 1 1 d .
O36 O 0.2601(13) 1.798(2) 0.5082(14) 0.029(6) Uani 1 1 d U
O37 O 0.2131(17) 1.577(3) 0.7014(18) 0.049(9) Uani 1 1 d U
O38 O 0.2451(15) 1.053(2) 0.4589(16) 0.042(8) Uani 1 1 d U
O39 O 0.4501(12) 1.6181(19) 0.5308(13) 0.021(6) Uani 1 1 d U
O40 O 0.0813(13) 1.452(2) 0.2592(14) 0.032(7) Uani 1 1 d U
Ag1 Ag 0.21688(12) 1.6463(2) 0.82778(14) 0.0217(6) Uani 1 1 d .
Ag2 Ag 0.28407(12) 0.8232(2) 0.67553(14) 0.0197(6) Uani 1 1 d .
Ag3 Ag 0.41903(17) 1.2796(2) 0.81306(17) 0.0334(8) Uani 1 1 d .
Ag4 Ag 0.09721(15) 1.1968(2) 0.67889(16) 0.0273(7) Uani 1 1 d .
N1 N 0.1240(14) 1.692(2) 0.7932(14) 0.017(7) Uani 1 1 d .
C1 C 0.0799(19) 1.641(3) 0.752(2) 0.024(8) Uani 1 1 d U
C2 C 0.0216(15) 1.681(2) 0.7206(16) 0.009(6) Uani 1 1 d U
H2A H -0.0093 1.6458 0.6892 0.011 Uiso 1 1 calc R
C3 C 0.013(2) 1.771(3) 0.739(2) 0.025(9) Uani 1 1 d .
H3A H -0.0244 1.8012 0.7179 0.030 Uiso 1 1 calc R
C4 C 0.055(2) 1.820(3) 0.7844(18) 0.028(10) Uani 1 1 d .
H4A H 0.0471 1.8834 0.7959 0.033 Uiso 1 1 calc R
C5 C 0.1087(18) 1.780(3) 0.814(2) 0.023(8) Uani 1 1 d U
H5A H 0.1370 1.8126 0.8496 0.028 Uiso 1 1 calc R
C6 C 0.0916(17) 1.543(3) 0.7374(18) 0.017(7) Uani 1 1 d U
C7 C 0.0711(17) 1.505(3) 0.6740(18) 0.019(8) Uani 1 1 d U
H7A H 0.0502 1.5470 0.6391 0.023 Uiso 1 1 calc R
C8 C 0.0779(14) 1.417(2) 0.6573(15) 0.007(6) Uani 1 1 d U
H8A H 0.0637 1.3972 0.6118 0.008 Uiso 1 1 calc R
C9 C 0.1285(18) 1.385(3) 0.7693(19) 0.020(8) Uani 1 1 d U
H9A H 0.1497 1.3433 0.8046 0.024 Uiso 1 1 calc R
C10 C 0.1217(16) 1.480(2) 0.7856(18) 0.015(7) Uani 1 1 d .
H10A H 0.1383 1.5016 0.8305 0.018 Uiso 1 1 calc R
N2 N 0.1078(13) 1.348(2) 0.7097(14) 0.015(6) Uani 1 1 d U
N3 N 0.3775(13) 0.777(2) 0.7127(14) 0.012(6) Uani 1 1 d U
C11 C 0.4212(18) 0.829(3) 0.7574(19) 0.023(8) Uani 1 1 d U
C12 C 0.4765(18) 0.789(3) 0.7917(19) 0.023(8) Uani 1 1 d U
H12A H 0.5064 0.8261 0.8226 0.028 Uiso 1 1 calc R
C13 C 0.4878(19) 0.694(4) 0.781(2) 0.037(11) Uani 1 1 d .
H13A H 0.5255 0.6654 0.8030 0.044 Uiso 1 1 calc R
C14 C 0.4407(16) 0.642(3) 0.7340(17) 0.017(7) Uani 1 1 d U
H14A H 0.4471 0.5761 0.7269 0.021 Uiso 1 1 calc R
C15 C 0.3874(18) 0.682(3) 0.6999(19) 0.020(8) Uani 1 1 d U
H15A H 0.3573 0.6465 0.6679 0.024 Uiso 1 1 calc R
C16 C 0.411(2) 0.929(4) 0.768(2) 0.034(11) Uani 1 1 d .
C17 C 0.3806(14) 0.995(2) 0.7174(15) 0.006(6) Uani 1 1 d U
H17A H 0.3620 0.9726 0.6732 0.007 Uiso 1 1 calc R
C18 C 0.3781(16) 1.088(2) 0.7313(17) 0.013(7) Uani 1 1 d U
H18A H 0.3544 1.1290 0.6974 0.015 Uiso 1 1 calc R
C19 C 0.4301(14) 1.067(2) 0.8406(15) 0.006(6) Uani 1 1 d U
H19A H 0.4427 1.0914 0.8849 0.007 Uiso 1 1 calc R
C20 C 0.437(2) 0.969(3) 0.831(2) 0.027(10) Uani 1 1 d .
H20A H 0.4584 0.9305 0.8673 0.033 Uiso 1 1 calc R
N4 N 0.4072(14) 1.125(2) 0.7904(15) 0.017(6) Uani 1 1 d U
N5 N 0.4896(14) 1.372(2) 0.8853(15) 0.019(7) Uani 1 1 d U
C21 C 0.4845(15) 1.461(2) 0.9047(16) 0.012(7) Uani 1 1 d U
C22 C 0.5321(19) 1.514(3) 0.934(2) 0.027(9) Uani 1 1 d U
H22A H 0.5278 1.5797 0.9437 0.033 Uiso 1 1 calc R
C23 C 0.591(2) 1.469(3) 0.952(2) 0.028(9) Uani 1 1 d U
H23A H 0.6267 1.5047 0.9731 0.034 Uiso 1 1 calc R
C24 C 0.595(2) 1.382(3) 0.938(2) 0.030(9) Uani 1 1 d U
H24A H 0.6335 1.3501 0.9520 0.036 Uiso 1 1 calc R
C25 C 0.542(2) 1.332(3) 0.903(2) 0.032(10) Uani 1 1 d U
H25A H 0.5455 1.2671 0.8913 0.039 Uiso 1 1 calc R
C26 C 0.4247(13) 1.506(2) 0.8903(14) 0.003(6) Uani 1 1 d U
C27 C 0.4146(19) 1.605(3) 0.8876(19) 0.025(8) Uani 1 1 d U
H27A H 0.4483 1.6473 0.8963 0.030 Uiso 1 1 calc R
C28 C 0.3576(16) 1.643(3) 0.8728(17) 0.017(7) Uani 1 1 d U
H28A H 0.3537 1.7107 0.8727 0.020 Uiso 1 1 calc R
C29 C 0.315(2) 1.497(3) 0.858(2) 0.030(9) Uani 1 1 d U
H29A H 0.2797 1.4583 0.8451 0.036 Uiso 1 1 calc R
C30 C 0.3674(18) 1.450(3) 0.8737(19) 0.025(9) Uani 1 1 d U
H30A H 0.3683 1.3826 0.8744 0.030 Uiso 1 1 calc R
N6 N 0.3060(14) 1.590(2) 0.8581(17) 0.025(8) Uani 1 1 d .
N7 N 0.0233(13) 1.119(2) 0.6039(14) 0.015(6) Uani 1 1 d U
C31 C 0.0212(18) 1.020(3) 0.5957(19) 0.021(8) Uani 1 1 d U
C32 C -0.0340(17) 0.972(3) 0.5700(18) 0.020(8) Uani 1 1 d U
H32A H -0.0343 0.9048 0.5655 0.024 Uiso 1 1 calc R
C33 C -0.088(2) 1.022(3) 0.551(2) 0.036(10) Uani 1 1 d U
H33A H -0.1263 0.9914 0.5334 0.043 Uiso 1 1 calc R
C34 C -0.0825(15) 1.118(2) 0.5597(15) 0.007(6) Uani 1 1 d U
H34A H -0.1182 1.1560 0.5452 0.009 Uiso 1 1 calc R
C35 C -0.0292(18) 1.164(2) 0.5877(17) 0.020(8) Uani 1 1 d .
H35A H -0.0297 1.2309 0.5959 0.024 Uiso 1 1 calc R
C36 C 0.0798(14) 0.976(2) 0.6127(14) 0.004(6) Uani 1 1 d U
C37 C 0.1326(18) 1.024(3) 0.6087(19) 0.024(8) Uani 1 1 d U
H37A H 0.1299 1.0884 0.5943 0.029 Uiso 1 1 calc R
C38 C 0.1896(19) 0.976(3) 0.6260(19) 0.025(9) Uani 1 1 d U
H38A H 0.2240 1.0120 0.6242 0.030 Uiso 1 1 calc R
C39 C 0.1447(18) 0.836(3) 0.6419(19) 0.023(8) Uani 1 1 d U
H39A H 0.1476 0.7695 0.6517 0.028 Uiso 1 1 calc R
C40 C 0.089(2) 0.879(3) 0.626(2) 0.038(11) Uani 1 1 d U
H40A H 0.0544 0.8406 0.6239 0.046 Uiso 1 1 calc R
N8 N 0.1974(15) 0.886(2) 0.6444(18) 0.026(8) Uani 1 1 d .
O10 O 0.2990(12) 1.3102(19) 0.6337(13) 0.025(6) Uiso 1 1 d .
O6 O 0.3232(12) 1.2144(18) 0.5061(13) 0.021(6) Uiso 1 1 d .

loop_
_atom_site_aniso_label
_atom_site_aniso_U_11
_atom_site_aniso_U_22
_atom_site_aniso_U_33
_atom_site_aniso_U_23
_atom_site_aniso_U_13
_atom_site_aniso_U_12
W1 0.0016(6) 0.0171(7) 0.0098(6) 0.0040(5) -0.0031(5) 0.0009(5)
W2 0.0128(7) 0.0173(7) 0.0193(7) 0.0013(6) 0.0094(6) 0.0013(6)
W3 0.0109(7) 0.0121(7) 0.0171(7) 0.0016(6) 0.0065(6) 0.0001(5)
W4 0.0020(7) 0.0308(8) 0.0123(7) -0.0084(6) -0.0017(5) -0.0022(6)
W5 0.0252(9) 0.0255(9) 0.0408(10) -0.0193(8) 0.0163(8) -0.0090(7)
W6 0.0105(7) 0.0102(7) 0.0290(8) 0.0053(6) 0.0027(6) -0.0018(6)
W7 0.0259(10) 0.0322(10) 0.0423(11) 0.0216(8) 0.0162(8) 0.0074(8)
W8 0.0038(7) 0.0251(8) 0.0264(8) -0.0155(7) -0.0031(6) -0.0011(6)
W9 0.0110(7) 0.0062(6) 0.0169(7) -0.0057(5) -0.0043(6) -0.0001(5)
W10 0.0444(12) 0.0102(8) 0.0460(11) 0.0029(7) 0.0239(9) 0.0026(7)
W11 0.0091(7) 0.0123(7) 0.0236(8) -0.0036(6) 0.0021(6) 0.0038(6)
W12 0.0029(7) 0.0390(10) 0.0239(8) 0.0190(7) -0.0021(6) 0.0036(6)
Si1 0.018(5) 0.013(5) 0.018(5) 0.002(4) 0.000(4) -0.001(4)
O1 0.020(15) 0.029(16) 0.020(14) 0.005(12) -0.017(11) -0.004(12)
O2 0.024(6) 0.024(6) 0.024(6) 0.0000(10) 0.007(2) -0.0001(10)
O3 0.023(6) 0.023(6) 0.023(6) 0.0000(10) 0.007(2) 0.0000(10)
O4 0.029(6) 0.029(6) 0.029(6) -0.0001(10) 0.009(2) 0.0000(10)
O5 0.020(6) 0.020(6) 0.019(6) -0.0001(10) 0.0058(19) 0.0000(10)
O7 0.031(7) 0.032(7) 0.031(7) 0.0000(10) 0.010(2) 0.0001(10)
O8 0.024(16) 0.026(15) 0.022(14) 0.014(12) -0.012(12) 0.001(12)
O9 0.023(6) 0.024(6) 0.024(6) -0.0001(10) 0.007(2) 0.0001(10)
O11 0.036(7) 0.036(7) 0.036(7) 0.0000(10) 0.011(2) 0.0001(10)
O12 0.026(6) 0.026(6) 0.026(6) -0.0002(10) 0.008(2) 0.0000(10)
O13 0.040(8) 0.040(8) 0.039(8) 0.0000(10) 0.012(2) 0.0000(10)
O14 0.039(8) 0.039(8) 0.039(8) 0.0000(10) 0.012(2) -0.0001(10)
O15 0.021(15) 0.015(14) 0.050(19) 0.002(13) 0.011(13) 0.000(12)
O16 0.023(6) 0.023(6) 0.023(6) 0.0001(10) 0.007(2) -0.0001(10)
O17 0.025(6) 0.025(6) 0.025(6) -0.0002(10) 0.007(2) 0.0000(10)
O18 0.044(8) 0.044(8) 0.044(8) 0.0001(10) 0.013(3) 0.0001(10)
O19 0.029(6) 0.029(6) 0.029(6) 0.0000(10) 0.008(2) -0.0001(10)
O20 0.018(16) 0.045(19) 0.06(2) 0.016(16) 0.021(15) -0.002(14)
O21 0.024(15) 0.034(16) 0.014(13) 0.003(12) 0.000(11) -0.005(13)
O22 0.06(2) 0.030(16) 0.010(13) -0.009(12) 0.000(13) -0.026(16)
O23 0.020(15) 0.037(17) 0.023(15) -0.005(13) 0.004(12) -0.007(13)
O24 0.04(2) 0.06(2) 0.047(19) -0.010(17) 0.041(17) 0.009(17)
O25 0.019(6) 0.019(6) 0.019(6) 0.0000(10) 0.0056(19) -0.0001(10)
O26 0.026(6) 0.026(6) 0.026(6) -0.0001(10) 0.008(2) 0.0001(10)
O27 0.023(6) 0.023(6) 0.023(6) 0.0000(10) 0.007(2) -0.0001(10)
O28 0.027(6) 0.027(6) 0.027(6) 0.0001(10) 0.008(2) 0.0001(10)
O29 0.042(19) 0.025(16) 0.05(2) 0.012(14) 0.032(16) 0.010(14)
O31 0.024(6) 0.024(6) 0.024(6) 0.0000(10) 0.007(2) 0.0002(10)
O32 0.028(6) 0.027(6) 0.028(6) -0.0001(10) 0.008(2) 0.0001(10)
O33 0.009(14) 0.038(17) 0.040(17) -0.021(14) -0.001(12) -0.007(12)
O34 0.023(18) 0.037(19) 0.09(3) -0.017(18) 0.023(18) 0.012(15)
O35 0.043(19) 0.039(18) 0.022(15) 0.003(13) 0.020(14) 0.019(15)
O36 0.029(7) 0.029(7) 0.029(7) -0.0001(10) 0.009(2) 0.0000(10)
O37 0.049(9) 0.049(9) 0.049(9) -0.0001(10) 0.015(3) -0.0001(10)
O38 0.042(8) 0.042(8) 0.042(8) 0.0000(10) 0.013(3) 0.0000(10)
O39 0.021(6) 0.021(6) 0.021(6) 0.0000(10) 0.0064(19) 0.0001(10)
O40 0.032(7) 0.032(7) 0.032(7) 0.0000(10) 0.009(2) -0.0001(10)
Ag1 0.0021(13) 0.0374(17) 0.0213(14) -0.0053(13) -0.0031(11) 0.0047(12)
Ag2 0.0032(13) 0.0279(15) 0.0246(15) -0.0091(12) -0.0009(11) -0.0019(11)
Ag3 0.045(2) 0.0225(16) 0.0370(19) -0.0100(14) 0.0194(16) -0.0151(15)
Ag4 0.0386(19) 0.0127(14) 0.0293(16) -0.0039(12) 0.0081(14) -0.0088(13)
N1 0.018(17) 0.017(16) 0.012(15) -0.008(12) -0.001(12) -0.005(13)
C1 0.024(9) 0.025(9) 0.025(9) 0.0000(10) 0.007(3) 0.0000(10)
C2 0.009(6) 0.009(6) 0.009(6) 0.0000(10) 0.003(2) -0.0001(10)
C3 0.03(2) 0.02(2) 0.03(2) -0.008(17) 0.016(19) -0.003(17)
C4 0.05(3) 0.02(2) 0.009(18) -0.011(15) 0.003(18) 0.003(19)
C5 0.023(8) 0.024(8) 0.023(8) -0.0001(10) 0.007(3) 0.0000(10)
C6 0.017(8) 0.017(8) 0.017(8) -0.0001(10) 0.005(2) 0.0000(10)
C7 0.019(8) 0.019(8) 0.019(8) 0.0000(10) 0.006(3) 0.0000(10)
C8 0.007(6) 0.007(6) 0.007(6) 0.0000(10) 0.002(2) 0.0000(10)
C9 0.020(8) 0.020(8) 0.020(8) 0.0000(10) 0.006(3) -0.0001(10)
C10 0.014(19) 0.013(18) 0.019(18) 0.004(15) 0.006(15) 0.003(15)
N2 0.015(6) 0.015(6) 0.015(6) 0.0000(10) 0.004(2) -0.0001(10)
N3 0.011(6) 0.012(6) 0.011(6) -0.0001(10) 0.003(2) 0.0000(10)
C11 0.023(8) 0.023(8) 0.023(8) 0.0001(10) 0.007(3) 0.0000(10)
C12 0.023(8) 0.023(8) 0.023(8) 0.0000(10) 0.007(3) 0.0000(10)
C13 0.01(2) 0.06(3) 0.04(3) -0.02(2) 0.014(19) 0.00(2)
C14 0.017(8) 0.017(8) 0.017(8) -0.0001(10) 0.005(2) 0.0000(10)
C15 0.020(8) 0.020(8) 0.020(8) 0.0001(10) 0.006(3) 0.0001(10)
C16 0.02(2) 0.05(3) 0.03(2) 0.00(2) 0.018(19) 0.00(2)
C17 0.006(6) 0.006(6) 0.006(6) 0.0000(10) 0.002(2) -0.0001(10)
C18 0.013(7) 0.013(7) 0.013(7) -0.0001(10) 0.004(2) 0.0000(10)
C19 0.006(6) 0.006(6) 0.006(6) 0.0000(10) 0.002(2) -0.0001(10)
C20 0.05(3) 0.03(2) 0.02(2) -0.019(17) 0.028(19) -0.02(2)
N4 0.017(6) 0.017(6) 0.017(6) 0.0000(10) 0.005(2) -0.0001(10)
N5 0.019(7) 0.019(7) 0.019(7) 0.0001(10) 0.006(2) 0.0001(10)
C21 0.012(7) 0.011(7) 0.012(7) 0.0001(10) 0.003(2) 0.0000(10)
C22 0.027(9) 0.027(9) 0.027(9) -0.0001(10) 0.008(3) 0.0000(10)
C23 0.028(9) 0.028(9) 0.028(9) 0.0000(10) 0.008(3) 0.0000(10)
C24 0.030(9) 0.030(9) 0.030(9) 0.0000(10) 0.009(3) 0.0001(10)
C25 0.032(10) 0.032(10) 0.032(10) 0.0001(10) 0.010(3) 0.0000(10)
C26 0.003(6) 0.003(6) 0.003(6) 0.0001(10) 0.001(2) 0.0001(10)
C27 0.025(9) 0.025(9) 0.025(9) 0.0001(10) 0.008(3) 0.0000(10)
C28 0.017(8) 0.017(8) 0.017(8) 0.0000(10) 0.005(2) 0.0000(10)
C29 0.030(9) 0.030(9) 0.030(9) 0.0000(10) 0.009(3) -0.0001(10)
C30 0.025(9) 0.025(9) 0.025(9) 0.0000(10) 0.007(3) 0.0000(10)
N6 0.014(17) 0.020(17) 0.04(2) -0.010(15) 0.005(15) 0.011(14)
N7 0.015(6) 0.015(6) 0.015(6) 0.0000(10) 0.004(2) -0.0001(10)
C31 0.021(8) 0.021(8) 0.021(8) 0.0000(10) 0.006(3) 0.0000(10)
C32 0.020(8) 0.020(8) 0.020(8) 0.0000(10) 0.006(3) 0.0000(10)
C33 0.036(10) 0.036(10) 0.036(10) 0.0000(10) 0.011(3) 0.0001(10)
C34 0.007(6) 0.007(6) 0.007(6) 0.0000(10) 0.002(2) 0.0000(10)
C35 0.04(2) 0.007(17) 0.009(17) 0.000(14) -0.004(16) -0.012(16)
C36 0.004(6) 0.004(6) 0.004(6) -0.0001(10) 0.001(2) 0.0000(10)
C37 0.024(8) 0.024(8) 0.024(8) 0.0001(10) 0.007(3) -0.0001(10)
C38 0.025(9) 0.025(9) 0.025(9) 0.0000(10) 0.008(3) 0.0000(10)
C39 0.023(8) 0.023(8) 0.023(8) 0.0000(10) 0.007(3) -0.0001(10)
C40 0.038(11) 0.038(11) 0.038(11) 0.0000(10) 0.011(3) 0.0000(10)
N8 0.016(18) 0.021(17) 0.04(2) 0.003(15) 0.014(16) 0.003(14)

loop_
_atom_type_symbol
_atom_type_description
_atom_type_scat_dispersion_real
_atom_type_scat_dispersion_imag
_atom_type_scat_source
C C 0.0033 0.0016 'International Tables Vol C Tables 4.2.6.8 and 6.1.1.4'
H H 0.0000 0.0000 'International Tables Vol C Tables 4.2.6.8 and 6.1.1.4'
N N 0.0061 0.0033 'International Tables Vol C Tables 4.2.6.8 and 6.1.1.4'
O O 0.0106 0.0060 'International Tables Vol C Tables 4.2.6.8 and 6.1.1.4'
Si Si 0.0817 0.0704 'International Tables Vol C Tables 4.2.6.8 and 6.1.1.4'
Ag Ag -0.8971 1.1015 'International Tables Vol C Tables 4.2.6.8 and 6.1.1.4'
W W -0.8490 6.8722 'International Tables Vol C Tables 4.2.6.8 and 6.1.1.4'

loop_
_geom_angle_atom_site_label_1
_geom_angle_atom_site_label_2
_geom_angle_atom_site_label_3
_geom_angle
O12 W1 O27 104.7(13)
O12 W1 O14 96.3(14)
O27 W1 O14 159.0(13)
O12 W1 O29 102.5(13)
O27 W1 O29 87.0(12)
O14 W1 O29 88.6(13)
O12 W1 O13 99.7(13)
O27 W1 O13 88.4(12)
O14 W1 O13 88.0(14)
O29 W1 O13 157.8(14)
O12 W1 O3 166.9(11)
O27 W1 O3 86.1(11)
O14 W1 O3 73.0(12)
O29 W1 O3 85.2(12)
O13 W1 O3 72.8(12)
O37 W2 O15 105.5(16)
O37 W2 O31 104.5(15)
O15 W2 O31 85.6(12)
O37 W2 O8 101.0(15)
O15 W2 O8 87.8(12)
O31 W2 O8 154.5(12)
O37 W2 O13 98.5(16)
O15 W2 O13 155.9(13)
O31 W2 O13 88.0(13)
O8 W2 O13 88.0(12)
O37 W2 O3 167.3(14)
O15 W2 O3 84.5(11)
O31 W2 O3 83.6(10)
O8 W2 O3 71.2(11)
O13 W2 O3 71.7(11)
O20 W3 O26 103.3(14)
O20 W3 O5 100.9(14)
O26 W3 O5 88.1(12)
O20 W3 O32 98.1(14)
O26 W3 O32 89.6(12)
O5 W3 O32 160.9(11)
O20 W3 O33 96.9(14)
O26 W3 O33 159.8(13)
O5 W3 O33 88.7(11)
O32 W3 O33 86.9(12)
O20 W3 O4 167.1(14)
O26 W3 O4 87.4(11)
O5 W3 O4 86.4(10)
O32 W3 O4 74.5(11)
O33 W3 O4 72.4(12)
O39 W4 O7 104.0(12)
O39 W4 O26 103.6(12)
O7 W4 O26 87.1(12)
O39 W4 O22 100.4(13)
O7 W4 O22 155.4(13)
O26 W4 O22 90.2(11)
O39 W4 O24 101.2(13)
O7 W4 O24 86.0(12)
O26 W4 O24 155.1(13)
O22 W4 O24 86.3(12)
O39 W4 O2 167.9(11)
O7 W4 O2 84.5(11)
O26 W4 O2 85.2(11)
O22 W4 O2 70.9(11)
O24 W4 O2 70.4(12)
O17 W5 O28 101.2(12)
O17 W5 O25 99.9(12)
O28 W5 O25 86.1(12)
O17 W5 O34 104.2(14)
O28 W5 O34 88.5(14)
O25 W5 O34 155.9(13)
O17 W5 O32 100.2(12)
O28 W5 O32 158.6(12)
O25 W5 O32 89.3(11)
O34 W5 O32 87.1(14)
O17 W5 O4 171.3(11)
O28 W5 O4 85.7(11)
O25 W5 O4 85.7(10)
O34 W5 O4 70.5(12)
O32 W5 O4 73.0(11)
O19 W6 O35 102.1(14)
O19 W6 O27 101.6(12)
O35 W6 O27 88.9(12)
O19 W6 O30 97.8(12)
O35 W6 O30 160.1(13)
O27 W6 O30 87.3(11)
O19 W6 O11 99.2(13)
O35 W6 O11 90.2(12)
O27 W6 O11 158.9(12)
O30 W6 O11 86.3(12)
O19 W6 O1 170.9(12)
O35 W6 O1 75.2(12)
O27 W6 O1 87.2(11)
O30 W6 O1 85.1(10)
O11 W6 O1 72.2(12)
O9 W7 O10 104.0(12)
O9 W7 O31 103.4(12)
O10 W7 O31 87.3(12)
O9 W7 O35 98.7(12)
O10 W7 O35 157.3(11)
O31 W7 O35 88.0(12)
O9 W7 O23 97.9(12)
O10 W7 O23 88.3(11)
O31 W7 O23 158.7(11)
O35 W7 O23 88.1(11)
O9 W7 O1 167.0(11)
O10 W7 O1 85.1(10)
O31 W7 O1 86.2(11)
O35 W7 O1 72.5(10)
O23 W7 O1 72.7(11)
O40 W8 O29 102.0(14)
O40 W8 O30 101.5(13)
O29 W8 O30 86.0(12)
O40 W8 O34 98.0(15)
O29 W8 O34 159.9(15)
O30 W8 O34 90.8(14)
O40 W8 O33 96.7(13)
O29 W8 O33 90.4(12)
O30 W8 O33 161.8(11)
O34 W8 O33 86.5(14)
O40 W8 O4 166.6(12)
O29 W8 O4 86.8(13)
O30 W8 O4 89.1(11)
O34 W8 O4 73.4(13)
O33 W8 O4 72.8(11)
O36 W9 O7 104.3(13)
O36 W9 O5 103.9(12)
O7 W9 O5 88.5(12)
O36 W9 O8 98.8(12)
O7 W9 O8 86.4(12)
O5 W9 O8 157.2(12)
O36 W9 O14 99.7(13)
O7 W9 O14 156.0(13)
O5 W9 O14 87.6(12)
O8 W9 O14 88.0(12)
O36 W9 O3 166.3(11)
O7 W9 O3 85.0(11)
O5 W9 O3 86.1(10)
O8 W9 O3 71.4(10)
O14 W9 O3 71.1(11)
O38 W10 O23 97.9(14)
O38 W10 O6 104.3(14)
O23 W10 O6 91.9(11)
O38 W10 O11 97.2(15)
O23 W10 O11 89.3(12)
O6 W10 O11 158.0(12)
O38 W10 O28 102.9(14)
O23 W10 O28 159.2(12)
O6 W10 O28 82.4(11)
O11 W10 O28 88.8(12)
O38 W10 O1 167.8(13)
O23 W10 O1 75.9(11)
O6 W10 O1 86.5(10)
O11 W10 O1 72.5(11)
O28 W10 O1 83.8(11)
O18 W11 O16 105.1(14)
O18 W11 O6 100.8(14)
O16 W11 O6 91.1(11)
O18 W11 O22 101.4(16)
O16 W11 O22 88.5(11)
O6 W11 O22 157.1(13)
O18 W11 O25 99.2(13)
O16 W11 O25 155.6(11)
O6 W11 O25 84.0(11)
O22 W11 O25 87.0(11)
O18 W11 O2 172.9(13)
O16 W11 O2 73.1(10)
O6 W11 O2 86.1(10)
O22 W11 O2 71.8(13)
O25 W11 O2 82.8(10)
O21 W12 O15 106.1(13)
O21 W12 O24 100.9(14)
O15 W12 O24 89.2(13)
O21 W12 O10 104.2(12)
O15 W12 O10 87.7(12)
O24 W12 O10 154.6(13)
O21 W12 O16 97.5(12)
O15 W12 O16 156.3(12)
O24 W12 O16 87.9(12)
O10 W12 O16 85.0(11)
O21 W12 O2 165.7(11)
O15 W12 O2 86.1(11)
O24 W12 O2 71.2(12)
O10 W12 O2 83.4(10)
O16 W12 O2 70.7(10)
O2 Si1 O3 112.8(15)
O2 Si1 O1 110.6(14)
O3 Si1 O1 109.7(15)
O2 Si1 O4 109.3(15)
O3 Si1 O4 107.4(14)
O1 Si1 O4 106.9(14)
Si1 O1 W10 125.3(17)
Si1 O1 W6 125.1(14)
W10 O1 W6 93.9(10)
Si1 O1 W7 120.9(14)
W10 O1 W7 91.5(9)
W6 O1 W7 90.6(11)
Si1 O2 W11 126.6(15)
Si1 O2 W4 123.2(15)
W11 O2 W4 92.7(9)
Si1 O2 W12 121.6(14)
W11 O2 W12 91.7(9)
W4 O2 W12 91.6(9)
Si1 O3 W1 125.4(14)
Si1 O3 W9 121.9(14)
W1 O3 W9 93.5(9)
Si1 O3 W2 122.6(14)
W1 O3 W2 92.4(9)
W9 O3 W2 92.2(9)
Si1 O4 W8 123.9(15)
Si1 O4 W3 123.0(15)
W8 O4 W3 94.6(10)
Si1 O4 W5 121.6(15)
W8 O4 W5 93.1(10)
W3 O4 W5 92.3(10)
W3 O5 W9 148.0(15)
W9 O7 W4 150.0(17)
W2 O8 W9 125.2(15)
W7 O9 Ag4 115.7(13)
W10 O11 W6 121.0(16)
W2 O13 W1 123.1(17)
W1 O14 W9 122.4(17)
W12 O15 W2 153.2(16)
W11 O16 W12 124.4(14)
W12 O21 Ag3 137.4(15)
W11 O22 W4 124.6(18)
W10 O23 W7 120.0(15)
W12 O24 W4 126.8(19)
W5 O25 W11 150.9(15)
W3 O26 W4 150.3(16)
W1 O27 W6 148.7(15)
W5 O28 W10 153.0(16)
W8 O29 W1 150.8(17)
W8 O30 W6 148.7(14)
W2 O31 W7 151.1(16)
W3 O32 W5 120.1(14)
W3 O33 W8 120.1(16)
W8 O34 W5 123.1(19)
W6 O35 W7 121.7(16)
N6 Ag1 N1 175.3(12)
N8 Ag2 N3 172.5(12)
N4 Ag3 N5 135.7(11)
N4 Ag3 O21 120.8(10)
N5 Ag3 O21 91.9(10)
N2 Ag4 N7 132.0(11)
N2 Ag4 O9 81.9(10)
N7 Ag4 O9 127.2(10)
C1 N1 C5 117(3)
C1 N1 Ag1 124(3)
C5 N1 Ag1 119(2)
N1 C1 C2 122(4)
N1 C1 C6 119(4)
C2 C1 C6 119(3)
C3 C2 C1 115(3)
C4 C3 C2 123(4)
C5 C4 C3 119(4)
C4 C5 N1 121(4)
C10 C6 C7 115(3)
C10 C6 C1 123(3)
C7 C6 C1 122(3)
C8 C7 C6 126(4)
C7 C8 N2 119(3)
N2 C9 C10 125(4)
C6 C10 C9 120(3)
C9 N2 C8 114(3)
C9 N2 Ag4 130(3)
C8 N2 Ag4 115(2)
C11 N3 C15 121(3)
C11 N3 Ag2 123(2)
C15 N3 Ag2 115(2)
N3 C11 C12 122(4)
N3 C11 C16 120(4)
C12 C11 C16 119(4)
C13 C12 C11 119(4)
C12 C13 C14 118(4)
C15 C14 C13 122(4)
C14 C15 N3 118(3)
C20 C16 C17 115(4)
C20 C16 C11 119(4)
C17 C16 C11 126(4)
C18 C17 C16 121(3)
N4 C18 C17 123(3)
N4 C19 C20 122(3)
C19 C20 C16 120(4)
C19 N4 C18 118(3)
C19 N4 Ag3 116(2)
C18 N4 Ag3 125(2)
C25 N5 C21 119(4)
C25 N5 Ag3 112(3)
C21 N5 Ag3 129(2)
C22 C21 N5 122(3)
C22 C21 C26 117(3)
N5 C21 C26 120(3)
C21 C22 C23 118(4)
C24 C23 C22 120(4)
C23 C24 C25 119(4)
N5 C25 C24 123(4)
C27 C26 C21 125(3)
C27 C26 C30 113(3)
C21 C26 C30 123(3)
C28 C27 C26 122(4)
N6 C28 C27 124(4)
N6 C29 C30 128(4)
C29 C30 C26 119(4)
C29 N6 C28 114(3)
C29 N6 Ag1 120(3)
C28 N6 Ag1 125(3)
C35 N7 C31 117(3)
C35 N7 Ag4 114(2)
C31 N7 Ag4 124(2)
C32 C31 N7 121(3)
C32 C31 C36 125(3)
N7 C31 C36 114(3)
C33 C32 C31 121(4)
C34 C33 C32 115(4)
C35 C34 C33 124(4)
N7 C35 C34 122(3)
C40 C36 C37 113(3)
C40 C36 C31 123(3)
C37 C36 C31 123(3)
C36 C37 C38 121(4)
N8 C38 C37 124(4)
C40 C39 N8 122(4)
C39 C40 C36 123(4)
C38 N8 C39 115(3)
C38 N8 Ag2 122(3)
C39 N8 Ag2 123(3)
W7 O10 W12 148.9(16)
W11 O6 W10 153.7(15)

loop_
_geom_bond_atom_site_label_1
_geom_bond_atom_site_label_2
_geom_bond_distance
W1 O12 1.71(3)
W1 O27 1.87(3)
W1 O14 1.92(3)
W1 O29 1.93(3)
W1 O13 1.94(3)
W1 O3 2.33(3)
W2 O37 1.68(4)
W2 O15 1.89(3)
W2 O31 1.91(3)
W2 O8 1.92(3)
W2 O13 1.93(3)
W2 O3 2.39(3)
W3 O20 1.70(3)
W3 O26 1.85(3)
W3 O5 1.88(3)
W3 O32 1.94(3)
W3 O33 1.95(3)
W3 O4 2.32(3)
W4 O39 1.72(3)
W4 O7 1.91(3)
W4 O26 1.92(3)
W4 O22 1.93(3)
W4 O24 1.94(3)
W4 O2 2.38(3)
W5 O17 1.73(3)
W5 O28 1.84(3)
W5 O25 1.88(3)
W5 O34 1.96(3)
W5 O32 1.96(3)
W5 O4 2.36(3)
W6 O19 1.76(3)
W6 O35 1.84(3)
W6 O27 1.91(3)
W6 O30 1.93(2)
W6 O11 1.96(3)
W6 O1 2.33(3)
W7 O9 1.70(3)
W7 O10 1.89(3)
W7 O31 1.93(3)
W7 O35 1.97(3)
W7 O23 2.01(3)
W7 O1 2.36(3)
W8 O40 1.73(3)
W8 O29 1.86(3)
W8 O30 1.87(2)
W8 O34 1.88(3)
W8 O33 1.96(3)
W8 O4 2.29(3)
W9 O36 1.72(3)
W9 O7 1.87(3)
W9 O5 1.92(2)
W9 O8 1.94(3)
W9 O14 1.98(3)
W9 O3 2.37(3)
W10 O38 1.72(3)
W10 O23 1.86(3)
W10 O6 1.92(3)
W10 O11 1.95(3)
W10 O28 1.95(3)
W10 O1 2.32(3)
W11 O18 1.71(3)
W11 O16 1.87(3)
W11 O6 1.88(3)
W11 O22 1.93(3)
W11 O25 1.94(2)
W11 O2 2.34(3)
W12 O21 1.72(2)
W12 O15 1.87(3)
W12 O24 1.88(3)
W12 O10 1.93(3)
W12 O16 1.96(3)
W12 O2 2.38(3)
Si1 O2 1.60(3)
Si1 O3 1.65(3)
Si1 O1 1.66(3)
Si1 O4 1.68(3)
O9 Ag4 2.59(3)
O21 Ag3 2.38(3)
Ag1 N6 2.12(3)
Ag1 N1 2.15(3)
Ag2 N8 2.11(3)
Ag2 N3 2.17(3)
Ag3 N4 2.22(3)
Ag3 N5 2.27(3)
Ag4 N2 2.20(3)
Ag4 N7 2.23(3)
N1 C1 1.33(5)
N1 C5 1.39(5)
C1 C2 1.42(5)
C1 C6 1.46(5)
C2 C3 1.35(5)
C3 C4 1.33(6)
C4 C5 1.33(6)
C6 C10 1.36(5)
C6 C7 1.38(5)
C7 C8 1.31(5)
C8 N2 1.47(4)
C9 N2 1.30(5)
C9 C10 1.41(5)
N3 C11 1.36(5)
N3 C15 1.39(5)
C11 C12 1.39(6)
C11 C16 1.46(6)
C12 C13 1.38(6)
C13 C14 1.43(6)
C14 C15 1.35(5)
C16 C20 1.40(6)
C16 C17 1.41(6)
C17 C18 1.34(5)
C18 N4 1.33(4)
C19 N4 1.31(4)
C19 C20 1.39(5)
N5 C25 1.29(5)
N5 C21 1.33(5)
C21 C22 1.32(5)
C21 C26 1.47(4)
C22 C23 1.45(6)
C23 C24 1.26(6)
C24 C25 1.42(6)
C26 C27 1.41(5)
C26 C30 1.49(5)
C27 C28 1.37(5)
C28 N6 1.36(5)
C29 N6 1.32(5)
C29 C30 1.33(6)
N7 C35 1.32(5)
N7 C31 1.40(5)
C31 C32 1.40(5)
C31 C36 1.44(5)
C32 C33 1.39(6)
C33 C34 1.36(6)
C34 C35 1.36(5)
C36 C40 1.39(6)
C36 C37 1.42(5)
C37 C38 1.42(6)
C38 N8 1.32(5)
C39 C40 1.38(6)
C39 N8 1.40(5)
